data_4084791
loop_
_publ_author_name
'Xu, Songchen'
'Manna, Kuntal'
'Ellern, Arkady'
'Sadow, Aaron D.'

_publ_section_title
;
 Mixed N-Heterocyclic Carbene--Bis(oxazolinyl)borato Rhodium and Iridium
 Complexes in Photochemical and Thermal Oxidative Addition Reactions
;
_journal_issue 23
_journal_name_full Organometallics
_journal_page_first 6840
_journal_paper_doi 10.1021/om500891h
_journal_volume 33
_journal_year 2014
_chemical_formula_moiety '(C31 H44 B N4 O2 Rh) 0.5 (C7 H8)'
_chemical_formula_sum 'C34.5 H48 B N4 O2 Rh'
_chemical_formula_weight 664.49
_space_group_IT_number 14
_symmetry_cell_setting monoclinic
_symmetry_space_group_name_Hall '-P 2ybc'
_symmetry_space_group_name_H-M 'P 1 21/c 1'
_atom_sites_solution_hydrogens geom
_atom_sites_solution_primary direct
_atom_sites_solution_secondary difmap
_audit_creation_method 'APEX2 v2012.4-3'
_cell_angle_alpha 90
_cell_angle_beta 90
_cell_angle_gamma 90
_cell_formula_units_Z 4
_cell_length_a 19.544(9)
_cell_length_b 14.553(7)
_cell_length_c 11.657(6)
_cell_measurement_reflns_used 3313
_cell_measurement_temperature 173.(2)
_cell_measurement_theta_max 21.6370
_cell_measurement_theta_min 2.2385
_cell_volume 3316(3)
_computing_cell_refinement 'SAINT V7.66A (Bruker AXS, 2009)'
_computing_data_collection 'APEX2 Suite (Bruker AXS, 2009)'
_computing_data_reduction 'SAINT V7.66A (Bruker AXS, 2009)'
_computing_molecular_graphics 'XSHELL (Bruker AXS, 2007)'
_computing_publication_material 'APEX2 Suite (Bruker AXS, 2009)'
_computing_structure_refinement 'SHELXL-97 (Sheldrick, 2008)'
_computing_structure_solution 'SHELXS-97 (Sheldrick, 2008)'
_diffrn_ambient_temperature 173.(2)
_diffrn_detector_area_resol_mean 8.3333
_diffrn_measured_fraction_theta_full 0.999
_diffrn_measured_fraction_theta_max 0.999
_diffrn_measurement_device_type ' BRUKER APEX2 CCD Diffractometer'
_diffrn_measurement_method '\w scan'
_diffrn_radiation_type MoK\a
_diffrn_radiation_wavelength 0.71073
_diffrn_reflns_av_R_equivalents 0.0802
_diffrn_reflns_av_sigmaI/netI 0.0692
_diffrn_reflns_limit_h_max 23
_diffrn_reflns_limit_h_min -23
_diffrn_reflns_limit_k_max 17
_diffrn_reflns_limit_k_min -17
_diffrn_reflns_limit_l_max 13
_diffrn_reflns_limit_l_min -13
_diffrn_reflns_number 25670
_diffrn_reflns_theta_full 25.02
_diffrn_reflns_theta_max 25.02
_diffrn_reflns_theta_min 1.04
_exptl_absorpt_coefficient_mu 0.551
_exptl_absorpt_correction_T_max 0.94
_exptl_absorpt_correction_T_min 0.76
_exptl_absorpt_correction_type multi-scan
_exptl_absorpt_process_details 'SADABS V2008/1 (Bruker AXS Inc.)'
_exptl_crystal_colour brown
_exptl_crystal_density_diffrn 1.331
_exptl_crystal_density_method 'not measured'
_exptl_crystal_description prism
_exptl_crystal_F_000 1396
_exptl_crystal_size_max 0.26
_exptl_crystal_size_mid 0.12
_exptl_crystal_size_min 0.12
_platon_squeeze_details
;
SQUEEZE indicated two diffused toluene solvent per
cell resulting in a  halve of the solvent molecule
per cluster
;
_refine_diff_density_max 0.822
_refine_diff_density_min -0.912
_refine_ls_extinction_method none
_refine_ls_goodness_of_fit_ref 1.077
_refine_ls_hydrogen_treatment constr
_refine_ls_matrix_type full
_refine_ls_number_parameters 359
_refine_ls_number_reflns 5843
_refine_ls_number_restraints 0
_refine_ls_restrained_S_all 1.077
_refine_ls_R_factor_all 0.0798
_refine_ls_R_factor_gt 0.0514
_refine_ls_shift/su_max 0.002
_refine_ls_shift/su_mean 0.000
_refine_ls_structure_factor_coef Fsqd
_refine_ls_weighting_details 'calc w=1/[\s^2^(Fo^2^)+(0.0571P)^2^+0.0750P] where P=(Fo^2^+2Fc^2^)/3'
_refine_ls_weighting_scheme calc
_refine_ls_wR_factor_gt 0.1143
_refine_ls_wR_factor_ref 0.1246
_reflns_number_gt 4166
_reflns_number_total 5843
_reflns_threshold_expression >2sigma(I)
_cod_data_source_file om500891h_si_002.cif
_cod_data_source_block 3ImBuRhCOD
_cod_depositor_comments 'Adding full bibliography for 4084789--4084803.cif.'
_cod_original_cell_volume 3316.(3)
_cod_original_formula_sum 'C34.50 H48 B N4 O2 Rh'
_cod_database_code 4084791

loop_
_symmetry_equiv_pos_as_xyz
'x, y, z'
'-x, y+1/2, -z+1/2'
'-x, -y, -z'
'x, -y-1/2, z-1/2'

loop_
_atom_site_type_symbol
_atom_site_label
_atom_site_fract_x
_atom_site_fract_y
_atom_site_fract_z
_atom_site_U_iso_or_equiv
_atom_site_adp_type
_atom_site_calc_flag
_atom_site_refinement_flags
_atom_site_occupancy
Rh Rh1 0.704221(18) 0.51422(2) 0.08528(3) 0.02723(13) Uani d . 1
B B1 0.8163(3) 0.4145(3) 0.2441(4) 0.0254(11) Uani d . 1
C C1 0.5986(2) 0.2896(3) 0.1653(4) 0.0386(12) Uani d . 1
H H1A 0.6087 0.291 0.2476 0.058 Uiso calc R 1
H H1B 0.5729 0.2336 0.147 0.058 Uiso calc R 1
H H1C 0.5712 0.3436 0.1446 0.058 Uiso calc R 1
C C2 0.6659(2) 0.2905(3) 0.0972(4) 0.0298(11) Uani d . 1
C C3 0.6539(3) 0.2896(4) -0.0321(4) 0.0432(13) Uani d . 1
H H3A 0.6284 0.3448 -0.0545 0.065 Uiso calc R 1
H H3B 0.6276 0.2348 -0.0531 0.065 Uiso calc R 1
H H3C 0.6981 0.2887 -0.0719 0.065 Uiso calc R 1
C C4 0.7134(2) 0.2120(3) 0.1328(4) 0.0358(12) Uani d . 1
H H4A 0.6874 0.1622 0.171 0.043 Uiso calc R 1
H H4B 0.7377 0.1863 0.0656 0.043 Uiso calc R 1
C C5 0.7571(2) 0.3475(3) 0.1951(3) 0.0248(10) Uani d . 1
C C6 0.9948(3) 0.3679(4) 0.4891(5) 0.0579(16) Uani d . 1
H H6A 1.0335 0.3961 0.4487 0.087 Uiso calc R 1
H H6B 1.0113 0.3375 0.5588 0.087 Uiso calc R 1
H H6C 0.9616 0.4156 0.5097 0.087 Uiso calc R 1
C C7 0.9608(2) 0.2976(3) 0.4115(4) 0.0375(12) Uani d . 1
C C8 1.0115(3) 0.2232(4) 0.3767(5) 0.0503(14) Uani d . 1
H H8A 0.9899 0.1817 0.3213 0.075 Uiso calc R 1
H H8B 1.0255 0.1884 0.4447 0.075 Uiso calc R 1
H H8C 1.0518 0.2518 0.3416 0.075 Uiso calc R 1
C C9 0.8945(2) 0.2608(3) 0.4625(4) 0.0367(12) Uani d . 1
H H9A 0.8891 0.1946 0.4453 0.044 Uiso calc R 1
H H9B 0.8939 0.2693 0.5468 0.044 Uiso calc R 1
C C10 0.8716(2) 0.3561(3) 0.3150(3) 0.0260(10) Uani d . 1
C C11 0.9139(2) 0.4571(3) 0.0939(4) 0.0290(10) Uani d . 1
H H11 0.9523 0.4383 0.1379 0.035 Uiso calc R 1
C C12 0.9153(2) 0.4858(3) -0.0150(4) 0.0309(11) Uani d . 1
H H12 0.9547 0.4921 -0.0619 0.037 Uiso calc R 1
C C13 0.8311(2) 0.5277(3) -0.1691(3) 0.0347(11) Uani d . 1
C C14 0.8750(3) 0.4685(4) -0.2496(4) 0.0535(15) Uani d . 1
H H14A 0.9233 0.4847 -0.2399 0.08 Uiso calc R 1
H H14B 0.8612 0.4797 -0.3292 0.08 Uiso calc R 1
H H14C 0.8684 0.4035 -0.231 0.08 Uiso calc R 1
C C15 0.8450(3) 0.6287(3) -0.1907(4) 0.0460(14) Uani d . 1
H H15A 0.8151 0.666 -0.1418 0.069 Uiso calc R 1
H H15B 0.836 0.643 -0.2715 0.069 Uiso calc R 1
H H15C 0.8929 0.6424 -0.1729 0.069 Uiso calc R 1
C C16 0.7567(2) 0.5009(3) -0.1918(4) 0.0393(13) Uani d . 1
H H16A 0.7507 0.4351 -0.1771 0.059 Uiso calc R 1
H H16B 0.7451 0.5143 -0.2718 0.059 Uiso calc R 1
H H16C 0.7265 0.5361 -0.1409 0.059 Uiso calc R 1
C C17 0.8057(2) 0.4916(3) 0.0459(3) 0.0269(10) Uani d . 1
C C18 0.7883(2) 0.4900(3) 0.3348(3) 0.0256(10) Uani d . 1
C C19 0.7282(2) 0.4790(3) 0.3989(3) 0.0297(10) Uani d . 1
H H19 0.6992 0.4285 0.382 0.036 Uiso calc R 1
C C20 0.7094(3) 0.5389(4) 0.4860(4) 0.0407(13) Uani d . 1
H H20 0.6682 0.5291 0.5274 0.049 Uiso calc R 1
C C21 0.7505(3) 0.6124(3) 0.5122(4) 0.0430(13) Uani d . 1
H H21 0.7378 0.6542 0.571 0.052 Uiso calc R 1
C C22 0.8110(3) 0.6250(3) 0.4517(4) 0.0424(13) Uani d . 1
H H22 0.84 0.6752 0.4703 0.051 Uiso calc R 1
C C23 0.8294(2) 0.5649(3) 0.3643(4) 0.0340(11) Uani d . 1
H H23 0.8709 0.575 0.3237 0.041 Uiso calc R 1
C C24 0.6125(2) 0.5432(3) 0.1897(4) 0.0327(11) Uani d . 1
H H24 0.5998 0.4926 0.2438 0.039 Uiso calc R 1
C C25 0.6146(2) 0.6373(3) 0.2442(4) 0.0376(12) Uani d . 1
H H25A 0.6029 0.6319 0.3265 0.045 Uiso calc R 1
H H25B 0.5797 0.677 0.2075 0.045 Uiso calc R 1
C C26 0.6854(2) 0.6827(3) 0.2322(4) 0.0341(11) Uani d . 1
H H26A 0.6793 0.7502 0.229 0.041 Uiso calc R 1
H H26B 0.7127 0.6686 0.3016 0.041 Uiso calc R 1
C C27 0.7249(2) 0.6527(3) 0.1286(4) 0.0320(11) Uani d . 1
H H27 0.7748 0.6677 0.1323 0.038 Uiso calc R 1
C C28 0.6985(2) 0.6511(3) 0.0172(4) 0.0333(11) Uani d . 1
H H28 0.7326 0.6649 -0.0443 0.04 Uiso calc R 1
C C29 0.6261(3) 0.6823(4) -0.0092(4) 0.0459(14) Uani d . 1
H H29A 0.6251 0.7111 -0.0861 0.055 Uiso calc R 1
H H29B 0.6122 0.7294 0.0475 0.055 Uiso calc R 1
C C30 0.5748(3) 0.6031(4) -0.0063(5) 0.0507(15) Uani d . 1
H H30A 0.5293 0.6277 0.0149 0.061 Uiso calc R 1
H H30B 0.571 0.5766 -0.0842 0.061 Uiso calc R 1
C C31 0.5936(2) 0.5271(3) 0.0770(4) 0.0346(11) Uani d . 1
H H31 0.5687 0.4679 0.0643 0.041 Uiso calc R 1
N N1 0.70681(18) 0.3731(2) 0.1308(3) 0.0265(8) Uani d . 1
N N2 0.93634(19) 0.3488(3) 0.3070(3) 0.0342(9) Uani d . 1
N N3 0.84668(17) 0.4597(2) 0.1312(3) 0.0257(8) Uani d . 1
N N4 0.84860(18) 0.5047(2) -0.0468(3) 0.0264(8) Uani d . 1
O O1 0.76120(15) 0.2552(2) 0.2123(2) 0.0317(7) Uani d . 1
O O2 0.84136(15) 0.3133(2) 0.4094(2) 0.0352(8) Uani d . 1

loop_
_atom_site_aniso_label
_atom_site_aniso_U_11
_atom_site_aniso_U_22
_atom_site_aniso_U_33
_atom_site_aniso_U_12
_atom_site_aniso_U_13
_atom_site_aniso_U_23
Rh1 0.0267(2) 0.0354(2) 0.0196(2) 0.00020(17) -0.00291(14) 0.00297(16)
B1 0.028(3) 0.029(3) 0.019(3) -0.002(2) -0.002(2) 0.003(2)
C1 0.035(3) 0.054(3) 0.027(3) -0.008(2) -0.002(2) 0.006(2)
C2 0.030(3) 0.038(3) 0.022(2) -0.006(2) -0.005(2) -0.003(2)
C3 0.052(3) 0.056(3) 0.022(3) -0.005(3) -0.009(2) -0.002(2)
C4 0.040(3) 0.033(3) 0.034(3) -0.006(2) -0.008(2) -0.004(2)
C5 0.027(2) 0.030(3) 0.018(2) 0.001(2) 0.0038(19) 0.0025(19)
C6 0.055(4) 0.065(4) 0.054(4) -0.010(3) -0.022(3) 0.010(3)
C7 0.031(3) 0.045(3) 0.036(3) 0.002(2) -0.010(2) 0.015(2)
C8 0.034(3) 0.052(3) 0.064(4) 0.006(3) -0.005(3) 0.015(3)
C9 0.038(3) 0.040(3) 0.032(3) 0.006(2) -0.009(2) 0.013(2)
C10 0.028(3) 0.031(3) 0.019(2) 0.003(2) -0.0017(19) -0.0014(19)
C11 0.021(2) 0.043(3) 0.023(2) -0.004(2) -0.0017(19) -0.005(2)
C12 0.024(2) 0.044(3) 0.024(2) -0.006(2) 0.0023(19) 0.003(2)
C13 0.039(3) 0.054(3) 0.011(2) -0.002(2) -0.004(2) 0.002(2)
C14 0.067(4) 0.066(4) 0.027(3) 0.011(3) 0.003(3) -0.005(3)
C15 0.047(3) 0.057(4) 0.033(3) -0.010(3) -0.002(2) 0.015(2)
C16 0.045(3) 0.055(3) 0.018(2) -0.008(2) -0.002(2) 0.000(2)
C17 0.035(3) 0.032(3) 0.014(2) -0.005(2) -0.0002(18) -0.0018(18)
C18 0.028(2) 0.033(3) 0.016(2) 0.006(2) -0.0067(18) 0.0035(18)
C19 0.034(3) 0.037(3) 0.019(2) 0.004(2) -0.0030(19) 0.0035(19)
C20 0.049(3) 0.052(3) 0.020(2) 0.013(3) 0.006(2) 0.003(2)
C21 0.065(4) 0.046(3) 0.017(2) 0.017(3) -0.010(3) -0.006(2)
C22 0.056(4) 0.043(3) 0.029(3) 0.003(3) -0.022(3) -0.008(2)
C23 0.033(3) 0.040(3) 0.029(3) 0.003(2) -0.009(2) 0.002(2)
C24 0.025(3) 0.041(3) 0.032(3) -0.004(2) 0.004(2) 0.007(2)
C25 0.039(3) 0.047(3) 0.027(3) 0.002(2) 0.001(2) -0.003(2)
C26 0.043(3) 0.029(3) 0.030(3) 0.004(2) -0.004(2) 0.004(2)
C27 0.030(3) 0.028(3) 0.037(3) 0.002(2) 0.002(2) 0.005(2)
C28 0.031(3) 0.039(3) 0.030(3) 0.001(2) 0.002(2) 0.009(2)
C29 0.054(4) 0.047(3) 0.037(3) 0.008(3) -0.007(3) 0.017(2)
C30 0.041(3) 0.068(4) 0.043(3) 0.009(3) -0.017(3) 0.006(3)
C31 0.026(3) 0.038(3) 0.040(3) -0.004(2) -0.005(2) 0.001(2)
N1 0.026(2) 0.037(2) 0.0169(18) -0.0028(17) -0.0021(16) -0.0011(16)
N2 0.033(2) 0.042(2) 0.028(2) 0.0035(19) -0.0056(18) 0.0099(18)
N3 0.024(2) 0.037(2) 0.0156(18) -0.0002(16) -0.0047(15) 0.0004(15)
N4 0.030(2) 0.036(2) 0.0128(17) -0.0031(16) 0.0016(15) 0.0004(15)
O1 0.0312(18) 0.0363(19) 0.0277(17) -0.0037(14) -0.0087(14) 0.0005(14)
O2 0.0301(18) 0.049(2) 0.0265(17) 0.0038(15) 0.0001(14) 0.0117(15)

loop_
_atom_type_symbol
_atom_type_description
_atom_type_scat_dispersion_real
_atom_type_scat_dispersion_imag
_atom_type_scat_source
C C 0.0033 0.0016 'International Tables Vol C Tables 4.2.6.8 and 6.1.1.4'
H H 0.0000 0.0000 'International Tables Vol C Tables 4.2.6.8 and 6.1.1.4'
B B 0.0013 0.0007 'International Tables Vol C Tables 4.2.6.8 and 6.1.1.4'
N N 0.0061 0.0033 'International Tables Vol C Tables 4.2.6.8 and 6.1.1.4'
O O 0.0106 0.0060 'International Tables Vol C Tables 4.2.6.8 and 6.1.1.4'
Rh Rh -1.1178 0.9187 'International Tables Vol C Tables 4.2.6.8 and 6.1.1.4'

loop_
_geom_angle_atom_site_label_1
_geom_angle_atom_site_label_2
_geom_angle_atom_site_label_3
_geom_angle
C17 Rh1 C27 91.24(17)
C17 Rh1 N1 83.00(15)
C27 Rh1 N1 149.01(16)
C17 Rh1 C28 96.67(17)
C27 Rh1 C28 38.27(17)
N1 Rh1 C28 172.60(15)
C17 Rh1 C31 163.97(17)
C27 Rh1 C31 96.78(18)
N1 Rh1 C31 96.82(16)
C28 Rh1 C31 81.44(17)
C17 Rh1 C24 159.12(17)
C27 Rh1 C24 80.89(17)
N1 Rh1 C24 93.79(15)
C28 Rh1 C24 89.10(18)
C31 Rh1 C24 36.83(16)
N3 B1 C10 113.3(4)
N3 B1 C5 103.0(3)
C10 B1 C5 110.2(4)
N3 B1 C18 112.7(4)
C10 B1 C18 104.5(3)
C5 B1 C18 113.4(4)
C2 C1 H1A 109.5
C2 C1 H1B 109.5
H1A C1 H1B 109.5
C2 C1 H1C 109.5
H1A C1 H1C 109.5
H1B C1 H1C 109.5
N1 C2 C3 110.3(4)
N1 C2 C4 101.8(3)
C3 C2 C4 110.8(4)
N1 C2 C1 109.2(3)
C3 C2 C1 112.3(4)
C4 C2 C1 111.9(4)
C2 C3 H3A 109.5
C2 C3 H3B 109.5
H3A C3 H3B 109.5
C2 C3 H3C 109.5
H3A C3 H3C 109.5
H3B C3 H3C 109.5
O1 C4 C2 103.9(3)
O1 C4 H4A 111.0
C2 C4 H4A 111.0
O1 C4 H4B 111.0
C2 C4 H4B 111.0
H4A C4 H4B 109.0
N1 C5 O1 114.6(4)
N1 C5 B1 125.1(4)
O1 C5 B1 120.0(4)
C7 C6 H6A 109.5
C7 C6 H6B 109.5
H6A C6 H6B 109.5
C7 C6 H6C 109.5
H6A C6 H6C 109.5
H6B C6 H6C 109.5
N2 C7 C6 106.7(4)
N2 C7 C8 110.1(4)
C6 C7 C8 110.7(4)
N2 C7 C9 102.7(3)
C6 C7 C9 112.1(4)
C8 C7 C9 114.1(4)
C7 C8 H8A 109.5
C7 C8 H8B 109.5
H8A C8 H8B 109.5
C7 C8 H8C 109.5
H8A C8 H8C 109.5
H8B C8 H8C 109.5
O2 C9 C7 105.2(3)
O2 C9 H9A 110.7
C7 C9 H9A 110.7
O2 C9 H9B 110.7
C7 C9 H9B 110.7
H9A C9 H9B 108.8
N2 C10 O2 116.2(4)
N2 C10 B1 132.5(4)
O2 C10 B1 111.0(4)
C12 C11 N3 108.0(4)
C12 C11 H11 126.0
N3 C11 H11 126.0
C11 C12 N4 107.3(4)
C11 C12 H12 126.3
N4 C12 H12 126.3
N4 C13 C15 109.4(4)
N4 C13 C16 108.9(4)
C15 C13 C16 112.9(4)
N4 C13 C14 109.1(4)
C15 C13 C14 110.0(4)
C16 C13 C14 106.4(4)
C13 C14 H14A 109.5
C13 C14 H14B 109.5
H14A C14 H14B 109.5
C13 C14 H14C 109.5
H14A C14 H14C 109.5
H14B C14 H14C 109.5
C13 C15 H15A 109.5
C13 C15 H15B 109.5
H15A C15 H15B 109.5
C13 C15 H15C 109.5
H15A C15 H15C 109.5
H15B C15 H15C 109.5
C13 C16 H16A 109.5
C13 C16 H16B 109.5
H16A C16 H16B 109.5
C13 C16 H16C 109.5
H16A C16 H16C 109.5
H16B C16 H16C 109.5
N3 C17 N4 105.2(4)
N3 C17 Rh1 117.3(3)
N4 C17 Rh1 137.4(3)
C23 C18 C19 116.0(4)
C23 C18 B1 119.7(4)
C19 C18 B1 123.7(4)
C20 C19 C18 122.8(5)
C20 C19 H19 118.6
C18 C19 H19 118.6
C21 C20 C19 119.8(5)
C21 C20 H20 120.1
C19 C20 H20 120.1
C20 C21 C22 119.3(4)
C20 C21 H21 120.4
C22 C21 H21 120.4
C21 C22 C23 120.7(5)
C21 C22 H22 119.7
C23 C22 H22 119.7
C22 C23 C18 121.5(5)
C22 C23 H23 119.3
C18 C23 H23 119.3
C31 C24 C25 124.0(4)
C31 C24 Rh1 70.2(3)
C25 C24 Rh1 112.5(3)
C31 C24 H24 114.1
C25 C24 H24 114.1
Rh1 C24 H24 114.1
C24 C25 C26 112.1(4)
C24 C25 H25A 109.2
C26 C25 H25A 109.2
C24 C25 H25B 109.2
C26 C25 H25B 109.2
H25A C25 H25B 107.9
C27 C26 C25 114.2(4)
C27 C26 H26A 108.7
C25 C26 H26A 108.7
C27 C26 H26B 108.7
C25 C26 H26B 108.7
H26A C26 H26B 107.6
C28 C27 C26 124.3(4)
C28 C27 Rh1 72.1(3)
C26 C27 Rh1 111.8(3)
C28 C27 H27 113.8
C26 C27 H27 113.8
Rh1 C27 H27 113.8
C27 C28 C29 121.9(4)
C27 C28 Rh1 69.7(3)
C29 C28 Rh1 113.6(3)
C27 C28 H28 114.6
C29 C28 H28 114.6
Rh1 C28 H28 114.6
C28 C29 C30 112.5(4)
C28 C29 H29A 109.1
C30 C29 H29A 109.1
C28 C29 H29B 109.1
C30 C29 H29B 109.1
H29A C29 H29B 107.8
C31 C30 C29 113.9(4)
C31 C30 H30A 108.8
C29 C30 H30A 108.8
C31 C30 H30B 108.8
C29 C30 H30B 108.8
H30A C30 H30B 107.7
C24 C31 C30 123.3(4)
C24 C31 Rh1 73.0(3)
C30 C31 Rh1 109.4(3)
C24 C31 H31 114.5
C30 C31 H31 114.5
Rh1 C31 H31 114.5
C5 N1 C2 109.1(4)
C5 N1 Rh1 116.3(3)
C2 N1 Rh1 134.4(3)
C10 N2 C7 107.3(4)
C17 N3 C11 109.8(3)
C17 N3 B1 121.9(4)
C11 N3 B1 127.2(4)
C17 N4 C12 109.6(3)
C17 N4 C13 129.4(4)
C12 N4 C13 120.8(4)
C5 O1 C4 107.1(3)
C10 O2 C9 105.8(3)

loop_
_geom_bond_atom_site_label_1
_geom_bond_atom_site_label_2
_geom_bond_distance
Rh1 C17 2.063(5)
Rh1 C27 2.116(5)
Rh1 N1 2.121(4)
Rh1 C28 2.147(5)
Rh1 C31 2.173(5)
Rh1 C24 2.208(4)
B1 N3 1.586(6)
B1 C10 1.604(6)
B1 C5 1.618(6)
B1 C18 1.620(6)
C1 C2 1.536(6)
C1 H1A 0.98
C1 H1B 0.98
C1 H1C 0.98
C2 N1 1.497(5)
C2 C3 1.525(6)
C2 C4 1.530(6)
C3 H3A 0.98
C3 H3B 0.98
C3 H3C 0.98
C4 O1 1.458(5)
C4 H4A 0.99
C4 H4B 0.99
C5 N1 1.291(5)
C5 O1 1.361(5)
C6 C7 1.519(7)
C6 H6A 0.98
C6 H6B 0.98
C6 H6C 0.98
C7 N2 1.506(5)
C7 C8 1.522(7)
C7 C9 1.523(6)
C8 H8A 0.98
C8 H8B 0.98
C8 H8C 0.98
C9 O2 1.430(5)
C9 H9A 0.99
C9 H9B 0.99
C10 N2 1.273(5)
C10 O2 1.396(5)
C11 C12 1.337(6)
C11 N3 1.385(5)
C11 H11 0.95
C12 N4 1.382(5)
C12 H12 0.95
C13 N4 1.504(5)
C13 C15 1.516(7)
C13 C16 1.529(6)
C13 C14 1.536(7)
C14 H14A 0.98
C14 H14B 0.98
C14 H14C 0.98
C15 H15A 0.98
C15 H15B 0.98
C15 H15C 0.98
C16 H16A 0.98
C16 H16B 0.98
C16 H16C 0.98
C17 N3 1.359(5)
C17 N4 1.380(5)
C18 C23 1.397(6)
C18 C19 1.400(6)
C19 C20 1.388(6)
C19 H19 0.95
C20 C21 1.372(7)
C20 H20 0.95
C21 C22 1.387(7)
C21 H21 0.95
C22 C23 1.390(6)
C22 H22 0.95
C23 H23 0.95
C24 C31 1.385(6)
C24 C25 1.510(6)
C24 H24 1.0
C25 C26 1.541(6)
C25 H25A 0.99
C25 H25B 0.99
C26 C27 1.498(6)
C26 H26A 0.99
C26 H26B 0.99
C27 C28 1.398(6)
C27 H27 1.0
C28 C29 1.517(6)
C28 H28 1.0
C29 C30 1.528(7)
C29 H29A 0.99
C29 H29B 0.99
C30 C31 1.516(6)
C30 H30A 0.99
C30 H30B 0.99
C31 H31 1.0

loop_
_platon_squeeze_void_nr
_platon_squeeze_void_average_x
_platon_squeeze_void_average_y
_platon_squeeze_void_average_z
_platon_squeeze_void_volume
_platon_squeeze_void_count_electrons
_platon_squeeze_void_content
1 0.500 0.000 0.000 203 52 ' '
2 0.500 0.500 0.500 203 52 ' '
